data_1548173
loop_
_publ_author_name
'Sheng-Qun Su'
'Takashi Kamachi'
'Zi-Shuo Yao'
'You-Gui Huang'
'Yoshihito Shiota'
'Kazunari Yoshizawa'
'Nobuaki Azuma'
'Yuji Miyazaki'
'Motohiro Nakano'
'Goro Maruta'
'Sadamu Takeda'
'Soonchul Kang'
'Shinji Kanegawa'
'Osamu Sato'

_publ_section_title
;
 Assembling an alkyl rotor to access abrupt and reversible crystalline
 deformation of a cobalt(II) complex
;
_journal_name_full 'Nature Communications'
_journal_page_first 8810
_journal_paper_doi 10.1038/ncomms9810
_journal_volume 6
_journal_year 2015
_chemical_formula_moiety 'C17 H19 Co N7 O8'
_chemical_formula_sum 'C17 H19 Co N7 O8'
_chemical_formula_weight 508.32
_space_group_IT_number 14
_symmetry_cell_setting monoclinic
_symmetry_space_group_name_Hall '-P 2ybc'
_symmetry_space_group_name_H-M 'P 1 21/c 1'
_atom_sites_solution_hydrogens geom
_atom_sites_solution_primary direct
_atom_sites_solution_secondary difmap
_cell_angle_alpha 90.00
_cell_angle_beta 101.440(9)
_cell_angle_gamma 90.00
_cell_formula_units_Z 4
_cell_length_a 9.699(3)
_cell_length_b 27.857(9)
_cell_length_c 7.707(2)
_cell_measurement_reflns_used 4595
_cell_measurement_temperature 123(2)
_cell_measurement_theta_max 27.49
_cell_measurement_theta_min 3.07
_cell_volume 2040.9(11)
_computing_structure_refinement 'SHELXL-97 (Sheldrick, 1997)'
_computing_structure_solution 'SHELXS-97 (Sheldrick, 1990)'
_diffrn_ambient_temperature 123(2)
_diffrn_measured_fraction_theta_full 0.982
_diffrn_measured_fraction_theta_max 0.982
_diffrn_measurement_device_type Molybdenum
_diffrn_measurement_method dtprofit.ref
_diffrn_radiation_monochromator graphite
_diffrn_radiation_source 'fine-focus sealed tube'
_diffrn_radiation_type MoK\a
_diffrn_radiation_wavelength 0.71075
_diffrn_reflns_av_R_equivalents 0.0573
_diffrn_reflns_av_sigmaI/netI 0.0721
_diffrn_reflns_limit_h_max 10
_diffrn_reflns_limit_h_min -12
_diffrn_reflns_limit_k_max 36
_diffrn_reflns_limit_k_min -36
_diffrn_reflns_limit_l_max 9
_diffrn_reflns_limit_l_min -10
_diffrn_reflns_number 18020
_diffrn_reflns_theta_full 27.49
_diffrn_reflns_theta_max 27.49
_diffrn_reflns_theta_min 3.07
_exptl_absorpt_coefficient_mu 0.904
_exptl_absorpt_correction_T_max 0.9477
_exptl_absorpt_correction_T_min 0.8469
_exptl_absorpt_correction_type multi-scan
_exptl_crystal_colour purple
_exptl_crystal_density_diffrn 1.654
_exptl_crystal_density_method 'not measured'
_exptl_crystal_description prism
_exptl_crystal_F_000 1044
_exptl_crystal_size_max 0.19
_exptl_crystal_size_mid 0.15
_exptl_crystal_size_min 0.06
_refine_diff_density_max 0.378
_refine_diff_density_min -0.377
_refine_diff_density_rms 0.070
_refine_ls_extinction_method none
_refine_ls_goodness_of_fit_ref 1.043
_refine_ls_hydrogen_treatment mixed
_refine_ls_matrix_type full
_refine_ls_number_parameters 298
_refine_ls_number_reflns 4595
_refine_ls_number_restraints 0
_refine_ls_restrained_S_all 1.043
_refine_ls_R_factor_all 0.0600
_refine_ls_R_factor_gt 0.0426
_refine_ls_shift/su_max 0.001
_refine_ls_shift/su_mean 0.000
_refine_ls_structure_factor_coef Fsqd
_refine_ls_weighting_details 'calc w=1/[\s^2^(Fo^2^)+(0.0285P)^2^+0.0000P] where P=(Fo^2^+2Fc^2^)/3'
_refine_ls_weighting_scheme calc
_refine_ls_wR_factor_gt 0.0816
_refine_ls_wR_factor_ref 0.0898
_reflns_number_gt 3549
_reflns_number_total 4595
_reflns_threshold_expression >2sigma(I)
_cod_data_source_file 16.cif
_cod_data_source_block 16
_cod_depositor_comments
;
The following automatic conversions were performed:

'_symmetry_cell_setting' value 'Monoclinic' changed to 'monoclinic'
according to the built-in table from CIF Core dictionary named
'cif_core.dic' version 2.4.1 from 2010-06-29.

Automatic conversion script
Id: cif_fix_values 5376 2017-05-30 11:51:03Z andrius 
;
_cod_original_sg_symbol_H-M P21/c
_cod_database_code 1548173

loop_
_symmetry_equiv_pos_as_xyz
'x, y, z'
'-x, y+1/2, -z+1/2'
'-x, -y, -z'
'x, -y-1/2, z-1/2'

loop_
_atom_site_label
_atom_site_type_symbol
_atom_site_fract_x
_atom_site_fract_y
_atom_site_fract_z
_atom_site_U_iso_or_equiv
_atom_site_adp_type
_atom_site_occupancy
_atom_site_symmetry_multiplicity
_atom_site_calc_flag
_atom_site_refinement_flags
_atom_site_disorder_assembly
_atom_site_disorder_group
Co1 Co 0.35952(3) 0.371361(11) 0.86782(4) 0.01793(11) Uani 1 1 d . . .
C1 C 0.5487(2) 0.46209(8) 0.7784(3) 0.0227(6) Uani 1 1 d . . .
H1A H 0.4940 0.4875 0.8117 0.027 Uiso 1 1 calc R . .
C2 C 0.6732(2) 0.46885(8) 0.7155(3) 0.0239(6) Uani 1 1 d . . .
H2A H 0.7167 0.4985 0.6976 0.029 Uiso 1 1 calc R . .
C3 C 0.7189(2) 0.42388(8) 0.6854(3) 0.0205(5) Uani 1 1 d . . .
H3A H 0.8017 0.4160 0.6432 0.025 Uiso 1 1 calc R . .
C4 C 0.6190(2) 0.34225(8) 0.7238(3) 0.0165(5) Uani 1 1 d . . .
C5 C 0.7199(2) 0.31386(8) 0.6709(3) 0.0171(5) Uani 1 1 d . . .
H5A H 0.7972 0.3274 0.6293 0.021 Uiso 1 1 calc R . .
C6 C 0.7029(2) 0.26436(8) 0.6814(3) 0.0175(5) Uani 1 1 d . . .
C7 C 0.8141(2) 0.23258(8) 0.6309(3) 0.0192(5) Uani 1 1 d . . .
C8 C 0.5882(2) 0.24490(8) 0.7390(3) 0.0167(5) Uani 1 1 d . . .
H8A H 0.5755 0.2112 0.7456 0.020 Uiso 1 1 calc R . .
C9 C 0.4931(2) 0.27698(8) 0.7863(3) 0.0155(5) Uani 1 1 d . . .
C10 C 0.3195(2) 0.21836(8) 0.8704(3) 0.0192(5) Uani 1 1 d . . .
H10A H 0.3614 0.1884 0.8525 0.023 Uiso 1 1 calc R . .
C11 C 0.1959(2) 0.22537(8) 0.9252(3) 0.0210(5) Uani 1 1 d . . .
H11A H 0.1347 0.2014 0.9542 0.025 Uiso 1 1 calc R . .
C12 C 0.1775(2) 0.27506(8) 0.9302(3) 0.0208(5) Uani 1 1 d . . .
H12A H 0.0989 0.2903 0.9633 0.025 Uiso 1 1 calc R . .
C13 C 0.8904(2) 0.15133(8) 0.6253(3) 0.0225(6) Uani 1 1 d . . .
H13A H 0.9819 0.1578 0.7048 0.027 Uiso 1 1 calc R . .
H13B H 0.9037 0.1528 0.5013 0.027 Uiso 1 1 calc R . .
C14 C 0.8364(2) 0.10255(8) 0.6640(3) 0.0211(5) Uani 1 1 d . . .
H14A H 0.7527 0.0944 0.5724 0.025 Uiso 1 1 calc R . .
H14B H 0.8072 0.1033 0.7801 0.025 Uiso 1 1 calc R . .
C15 C 0.9483(3) 0.06418(8) 0.6671(3) 0.0258(6) Uani 1 1 d . . .
H15A H 1.0271 0.0705 0.7676 0.031 Uiso 1 1 calc R . .
H15B H 0.9856 0.0664 0.5567 0.031 Uiso 1 1 calc R . .
C16 C 0.8934(3) 0.01314(8) 0.6845(3) 0.0291(6) Uani 1 1 d . . .
H16A H 0.8245 0.0050 0.5755 0.035 Uiso 1 1 calc R . .
H16B H 0.9729 -0.0097 0.6948 0.035 Uiso 1 1 calc R . .
C17 C 0.8237(3) 0.00702(9) 0.8440(3) 0.0327(7) Uani 1 1 d . . .
H17A H 0.7901 -0.0261 0.8479 0.049 Uiso 1 1 calc R . .
H17B H 0.7441 0.0292 0.8338 0.049 Uiso 1 1 calc R . .
H17C H 0.8922 0.0140 0.9527 0.049 Uiso 1 1 calc R . .
N1 N 0.51638(19) 0.41631(7) 0.7861(2) 0.0192(4) Uani 1 1 d . . .
N2 N 0.62261(19) 0.39240(6) 0.7274(2) 0.0179(4) Uani 1 1 d . . .
N3 N 0.50821(18) 0.32446(6) 0.7811(2) 0.0155(4) Uani 1 1 d . . .
N4 N 0.37141(18) 0.26300(6) 0.8461(2) 0.0162(4) Uani 1 1 d . . .
N5 N 0.28347(19) 0.29833(6) 0.8830(2) 0.0190(4) Uani 1 1 d . . .
N6 N 0.4345(2) 0.40354(7) 1.1863(3) 0.0251(5) Uani 1 1 d . . .
N7 N 0.1162(2) 0.37965(7) 0.6657(3) 0.0234(5) Uani 1 1 d . . .
O1 O 0.46407(17) 0.36115(6) 1.1396(2) 0.0243(4) Uani 1 1 d . . .
O2 O 0.4733(2) 0.41827(7) 1.3363(2) 0.0419(5) Uani 1 1 d . . .
O3 O 0.36265(17) 0.42872(6) 1.0641(2) 0.0274(4) Uani 1 1 d . . .
O4 O 0.13010(17) 0.38408(6) 0.8317(2) 0.0265(4) Uani 1 1 d . . .
O5 O 0.00039(17) 0.37652(6) 0.5662(2) 0.0306(4) Uani 1 1 d . . .
O6 O 0.23012(16) 0.37777(5) 0.6067(2) 0.0228(4) Uani 1 1 d . . .
O7 O 0.78620(16) 0.18645(5) 0.6542(2) 0.0239(4) Uani 1 1 d . . .
O8 O 0.91348(17) 0.24753(6) 0.5756(2) 0.0266(4) Uani 1 1 d . . .

loop_
_atom_site_aniso_label
_atom_site_aniso_U_11
_atom_site_aniso_U_22
_atom_site_aniso_U_33
_atom_site_aniso_U_23
_atom_site_aniso_U_13
_atom_site_aniso_U_12
Co1 0.01708(19) 0.01469(19) 0.0225(2) -0.00100(13) 0.00502(14) 0.00098(13)
C1 0.0245(14) 0.0136(13) 0.0297(14) -0.0019(10) 0.0043(11) 0.0009(10)
C2 0.0267(14) 0.0153(13) 0.0303(14) 0.0003(11) 0.0073(11) -0.0038(10)
C3 0.0192(13) 0.0203(13) 0.0233(13) 0.0028(10) 0.0074(10) -0.0028(10)
C4 0.0156(12) 0.0157(12) 0.0171(12) 0.0004(10) 0.0008(9) -0.0009(10)
C5 0.0161(12) 0.0164(12) 0.0193(12) 0.0014(10) 0.0043(10) -0.0028(10)
C6 0.0196(12) 0.0153(12) 0.0172(12) 0.0011(10) 0.0025(10) 0.0014(10)
C7 0.0180(13) 0.0189(13) 0.0202(13) -0.0017(10) 0.0025(10) 0.0015(10)
C8 0.0188(12) 0.0114(12) 0.0188(12) 0.0001(9) 0.0014(10) -0.0010(9)
C9 0.0167(12) 0.0136(12) 0.0153(12) 0.0011(9) 0.0011(9) -0.0013(9)
C10 0.0229(13) 0.0129(12) 0.0208(13) -0.0009(10) 0.0016(10) -0.0023(10)
C11 0.0218(13) 0.0178(13) 0.0238(13) -0.0004(10) 0.0053(10) -0.0055(10)
C12 0.0162(13) 0.0244(14) 0.0237(13) -0.0007(11) 0.0083(10) -0.0028(10)
C13 0.0200(13) 0.0178(13) 0.0307(14) -0.0045(11) 0.0071(11) 0.0059(10)
C14 0.0198(13) 0.0182(13) 0.0250(13) -0.0016(10) 0.0037(10) 0.0008(10)
C15 0.0300(14) 0.0197(14) 0.0284(14) -0.0022(11) 0.0078(11) 0.0046(11)
C16 0.0370(16) 0.0195(14) 0.0304(15) -0.0044(11) 0.0053(12) 0.0050(12)
C17 0.0345(16) 0.0219(15) 0.0421(17) 0.0033(12) 0.0085(13) 0.0029(12)
N1 0.0180(11) 0.0146(10) 0.0259(11) -0.0018(8) 0.0062(8) 0.0020(8)
N2 0.0170(10) 0.0131(10) 0.0245(11) -0.0004(8) 0.0060(8) -0.0014(8)
N3 0.0160(10) 0.0124(10) 0.0183(10) -0.0002(8) 0.0037(8) -0.0010(8)
N4 0.0154(10) 0.0113(10) 0.0226(11) -0.0002(8) 0.0057(8) 0.0002(8)
N5 0.0164(10) 0.0146(11) 0.0270(11) -0.0010(8) 0.0067(9) 0.0024(8)
N6 0.0276(12) 0.0218(12) 0.0262(12) -0.0008(10) 0.0059(10) -0.0020(9)
N7 0.0242(12) 0.0130(11) 0.0320(13) 0.0018(9) 0.0028(10) 0.0011(9)
O1 0.0296(10) 0.0156(9) 0.0271(10) -0.0007(7) 0.0046(8) 0.0037(7)
O2 0.0573(14) 0.0398(12) 0.0247(11) -0.0110(9) -0.0016(9) 0.0017(10)
O3 0.0357(11) 0.0210(10) 0.0249(10) 0.0019(7) 0.0042(8) 0.0080(8)
O4 0.0315(10) 0.0258(10) 0.0229(10) -0.0014(8) 0.0070(8) 0.0069(8)
O5 0.0169(9) 0.0361(11) 0.0352(11) 0.0040(8) -0.0038(8) -0.0002(8)
O6 0.0167(9) 0.0213(9) 0.0318(10) 0.0029(7) 0.0080(8) -0.0007(7)
O7 0.0219(9) 0.0139(9) 0.0382(11) -0.0017(7) 0.0112(8) 0.0028(7)
O8 0.0207(9) 0.0205(10) 0.0424(11) -0.0006(8) 0.0151(8) 0.0005(7)

loop_
_atom_type_symbol
_atom_type_description
_atom_type_scat_dispersion_real
_atom_type_scat_dispersion_imag
_atom_type_scat_source
C C 0.0033 0.0016 'International Tables Vol C Tables 4.2.6.8 and 6.1.1.4'
H H 0.0000 0.0000 'International Tables Vol C Tables 4.2.6.8 and 6.1.1.4'
N N 0.0061 0.0033 'International Tables Vol C Tables 4.2.6.8 and 6.1.1.4'
O O 0.0106 0.0060 'International Tables Vol C Tables 4.2.6.8 and 6.1.1.4'
Co Co 0.3494 0.9721 'International Tables Vol C Tables 4.2.6.8 and 6.1.1.4'

loop_
_geom_angle_atom_site_label_1
_geom_angle_atom_site_label_2
_geom_angle_atom_site_label_3
_geom_angle
_geom_angle_site_symmetry_1
_geom_angle_site_symmetry_3
N3 Co1 O6 93.57(7) . .
N3 Co1 O1 90.38(7) . .
O6 Co1 O1 172.30(6) . .
N3 Co1 N1 72.93(7) . .
O6 Co1 N1 89.60(7) . .
O1 Co1 N1 97.88(7) . .
N3 Co1 N5 72.76(7) . .
O6 Co1 N5 89.25(6) . .
O1 Co1 N5 85.61(7) . .
N1 Co1 N5 145.53(7) . .
N3 Co1 O3 137.58(7) . .
O6 Co1 O3 120.54(6) . .
O1 Co1 O3 59.17(6) . .
N1 Co1 O3 82.23(7) . .
N5 Co1 O3 127.00(7) . .
N3 Co1 O4 141.04(7) . .
O6 Co1 O4 59.05(6) . .
O1 Co1 O4 114.20(6) . .
N1 Co1 O4 128.24(7) . .
N5 Co1 O4 79.25(6) . .
O3 Co1 O4 81.17(6) . .
N1 C1 C2 112.0(2) . .
N1 C1 H1A 124.0 . .
C2 C1 H1A 124.0 . .
C3 C2 C1 105.5(2) . .
C3 C2 H2A 127.3 . .
C1 C2 H2A 127.3 . .
C2 C3 N2 106.8(2) . .
C2 C3 H3A 126.6 . .
N2 C3 H3A 126.6 . .
N3 C4 C5 123.3(2) . .
N3 C4 N2 112.48(19) . .
C5 C4 N2 124.2(2) . .
C4 C5 C6 116.8(2) . .
C4 C5 H5A 121.6 . .
C6 C5 H5A 121.6 . .
C8 C6 C5 121.2(2) . .
C8 C6 C7 120.9(2) . .
C5 C6 C7 117.9(2) . .
O8 C7 O7 125.4(2) . .
O8 C7 C6 123.6(2) . .
O7 C7 C6 110.93(19) . .
C9 C8 C6 116.7(2) . .
C9 C8 H8A 121.6 . .
C6 C8 H8A 121.6 . .
N3 C9 C8 123.4(2) . .
N3 C9 N4 112.92(19) . .
C8 C9 N4 123.7(2) . .
C11 C10 N4 106.4(2) . .
C11 C10 H10A 126.8 . .
N4 C10 H10A 126.8 . .
C10 C11 C12 106.0(2) . .
C10 C11 H11A 127.0 . .
C12 C11 H11A 127.0 . .
N5 C12 C11 111.5(2) . .
N5 C12 H12A 124.2 . .
C11 C12 H12A 124.2 . .
O7 C13 C14 107.21(18) . .
O7 C13 H13A 110.3 . .
C14 C13 H13A 110.3 . .
O7 C13 H13B 110.3 . .
C14 C13 H13B 110.3 . .
H13A C13 H13B 108.5 . .
C13 C14 C15 111.18(19) . .
C13 C14 H14A 109.4 . .
C15 C14 H14A 109.4 . .
C13 C14 H14B 109.4 . .
C15 C14 H14B 109.4 . .
H14A C14 H14B 108.0 . .
C14 C15 C16 113.2(2) . .
C14 C15 H15A 108.9 . .
C16 C15 H15A 108.9 . .
C14 C15 H15B 108.9 . .
C16 C15 H15B 108.9 . .
H15A C15 H15B 107.7 . .
C17 C16 C15 113.0(2) . .
C17 C16 H16A 109.0 . .
C15 C16 H16A 109.0 . .
C17 C16 H16B 109.0 . .
C15 C16 H16B 109.0 . .
H16A C16 H16B 107.8 . .
C16 C17 H17A 109.5 . .
C16 C17 H17B 109.5 . .
H17A C17 H17B 109.5 . .
C16 C17 H17C 109.5 . .
H17A C17 H17C 109.5 . .
H17B C17 H17C 109.5 . .
C1 N1 N2 104.71(18) . .
C1 N1 Co1 139.65(16) . .
N2 N1 Co1 115.59(13) . .
C3 N2 N1 111.02(18) . .
C3 N2 C4 130.71(19) . .
N1 N2 C4 118.25(17) . .
C9 N3 C4 118.59(19) . .
C9 N3 Co1 120.66(14) . .
C4 N3 Co1 120.74(15) . .
C10 N4 N5 111.33(18) . .
C10 N4 C9 130.75(19) . .
N5 N4 C9 117.89(18) . .
C12 N5 N4 104.74(18) . .
C12 N5 Co1 139.63(15) . .
N4 N5 Co1 115.43(13) . .
O2 N6 O3 122.8(2) . .
O2 N6 O1 122.3(2) . .
O3 N6 O1 114.93(19) . .
O5 N7 O4 122.5(2) . .
O5 N7 O6 121.5(2) . .
O4 N7 O6 116.0(2) . .
N6 O1 Co1 93.60(13) . .
N6 O3 Co1 92.28(13) . .
N7 O4 Co1 90.81(13) . .
N7 O6 Co1 93.19(13) . .
C7 O7 C13 117.50(17) . .

loop_
_geom_bond_atom_site_label_1
_geom_bond_atom_site_label_2
_geom_bond_distance
_geom_bond_site_symmetry_2
Co1 N3 2.1485(18) .
Co1 O6 2.1573(17) .
Co1 O1 2.1573(17) .
Co1 N1 2.1586(19) .
Co1 N5 2.1751(19) .
Co1 O3 2.1963(17) .
Co1 O4 2.2154(18) .
C1 N1 1.317(3) .
C1 C2 1.401(3) .
C1 H1A 0.9500 .
C2 C3 1.364(3) .
C2 H2A 0.9500 .
C3 N2 1.366(3) .
C3 H3A 0.9500 .
C4 N3 1.336(3) .
C4 C5 1.381(3) .
C4 N2 1.398(3) .
C5 C6 1.393(3) .
C5 H5A 0.9500 .
C6 C8 1.387(3) .
C6 C7 1.505(3) .
C7 O8 1.203(3) .
C7 O7 1.333(3) .
C8 C9 1.384(3) .
C8 H8A 0.9500 .
C9 N3 1.332(3) .
C9 N4 1.405(3) .
C10 C11 1.362(3) .
C10 N4 1.368(3) .
C10 H10A 0.9500 .
C11 C12 1.397(3) .
C11 H11A 0.9500 .
C12 N5 1.325(3) .
C12 H12A 0.9500 .
C13 O7 1.455(2) .
C13 C14 1.508(3) .
C13 H13A 0.9900 .
C13 H13B 0.9900 .
C14 C15 1.520(3) .
C14 H14A 0.9900 .
C14 H14B 0.9900 .
C15 C16 1.533(3) .
C15 H15A 0.9900 .
C15 H15B 0.9900 .
C16 C17 1.526(3) .
C16 H16A 0.9900 .
C16 H16B 0.9900 .
C17 H17A 0.9800 .
C17 H17B 0.9800 .
C17 H17C 0.9800 .
N1 N2 1.376(2) .
N4 N5 1.369(2) .
N6 O2 1.214(2) .
N6 O3 1.267(2) .
N6 O1 1.283(2) .
N7 O5 1.231(2) .
N7 O4 1.266(2) .
N7 O6 1.276(2) .

loop_
_geom_torsion_atom_site_label_1
_geom_torsion_atom_site_label_2
_geom_torsion_atom_site_label_3
_geom_torsion_atom_site_label_4
_geom_torsion
_geom_torsion_site_symmetry_1
_geom_torsion_site_symmetry_2
_geom_torsion_site_symmetry_3
_geom_torsion_site_symmetry_4
N1 C1 C2 C3 -0.6(3) . . . .
C1 C2 C3 N2 0.8(3) . . . .
N3 C4 C5 C6 -0.8(3) . . . .
N2 C4 C5 C6 177.7(2) . . . .
C4 C5 C6 C8 1.3(3) . . . .
C4 C5 C6 C7 -177.8(2) . . . .
C8 C6 C7 O8 177.8(2) . . . .
C5 C6 C7 O8 -3.0(3) . . . .
C8 C6 C7 O7 -1.5(3) . . . .
C5 C6 C7 O7 177.60(19) . . . .
C5 C6 C8 C9 -0.5(3) . . . .
C7 C6 C8 C9 178.6(2) . . . .
C6 C8 C9 N3 -0.9(3) . . . .
C6 C8 C9 N4 179.6(2) . . . .
N4 C10 C11 C12 0.5(2) . . . .
C10 C11 C12 N5 -0.5(3) . . . .
O7 C13 C14 C15 -170.65(18) . . . .
C13 C14 C15 C16 -173.29(19) . . . .
C14 C15 C16 C17 -54.4(3) . . . .
C2 C1 N1 N2 0.3(3) . . . .
C2 C1 N1 Co1 177.41(17) . . . .
N3 Co1 N1 C1 -177.6(3) . . . .
O6 Co1 N1 C1 88.5(2) . . . .
O1 Co1 N1 C1 -89.7(2) . . . .
N5 Co1 N1 C1 176.6(2) . . . .
O3 Co1 N1 C1 -32.4(2) . . . .
O4 Co1 N1 C1 39.8(3) . . . .
N3 Co1 N1 N2 -0.70(14) . . . .
O6 Co1 N1 N2 -94.56(14) . . . .
O1 Co1 N1 N2 87.27(14) . . . .
N5 Co1 N1 N2 -6.5(2) . . . .
O3 Co1 N1 N2 144.52(15) . . . .
O4 Co1 N1 N2 -143.23(13) . . . .
C2 C3 N2 N1 -0.7(2) . . . .
C2 C3 N2 C4 -178.9(2) . . . .
C1 N1 N2 C3 0.2(2) . . . .
Co1 N1 N2 C3 -177.71(14) . . . .
C1 N1 N2 C4 178.73(19) . . . .
Co1 N1 N2 C4 0.8(2) . . . .
N3 C4 N2 C3 177.9(2) . . . .
C5 C4 N2 C3 -0.8(4) . . . .
N3 C4 N2 N1 -0.3(3) . . . .
C5 C4 N2 N1 -178.89(19) . . . .
C8 C9 N3 C4 1.5(3) . . . .
N4 C9 N3 C4 -179.00(18) . . . .
C8 C9 N3 Co1 -177.36(16) . . . .
N4 C9 N3 Co1 2.2(2) . . . .
C5 C4 N3 C9 -0.6(3) . . . .
N2 C4 N3 C9 -179.23(18) . . . .
C5 C4 N3 Co1 178.24(16) . . . .
N2 C4 N3 Co1 -0.4(2) . . . .
O6 Co1 N3 C9 -92.10(16) . . . .
O1 Co1 N3 C9 81.28(17) . . . .
N1 Co1 N3 C9 179.41(18) . . . .
N5 Co1 N3 C9 -4.00(16) . . . .
O3 Co1 N3 C9 122.49(16) . . . .
O4 Co1 N3 C9 -50.0(2) . . . .
O6 Co1 N3 C4 89.10(16) . . . .
O1 Co1 N3 C4 -97.51(16) . . . .
N1 Co1 N3 C4 0.61(16) . . . .
N5 Co1 N3 C4 177.20(17) . . . .
O3 Co1 N3 C4 -56.3(2) . . . .
O4 Co1 N3 C4 131.16(16) . . . .
C11 C10 N4 N5 -0.4(2) . . . .
C11 C10 N4 C9 -178.1(2) . . . .
N3 C9 N4 C10 -179.8(2) . . . .
C8 C9 N4 C10 -0.2(4) . . . .
N3 C9 N4 N5 2.6(3) . . . .
C8 C9 N4 N5 -177.83(19) . . . .
C11 C12 N5 N4 0.3(2) . . . .
C11 C12 N5 Co1 -173.95(17) . . . .
C10 N4 N5 C12 0.1(2) . . . .
C9 N4 N5 C12 178.11(19) . . . .
C10 N4 N5 Co1 175.94(13) . . . .
C9 N4 N5 Co1 -6.0(2) . . . .
N3 Co1 N5 C12 178.9(3) . . . .
O6 Co1 N5 C12 -87.1(2) . . . .
O1 Co1 N5 C12 87.2(2) . . . .
N1 Co1 N5 C12 -175.3(2) . . . .
O3 Co1 N5 C12 41.7(3) . . . .
O4 Co1 N5 C12 -28.5(2) . . . .
N3 Co1 N5 N4 5.10(13) . . . .
O6 Co1 N5 N4 99.07(14) . . . .
O1 Co1 N5 N4 -86.67(14) . . . .
N1 Co1 N5 N4 10.9(2) . . . .
O3 Co1 N5 N4 -132.13(13) . . . .
O4 Co1 N5 N4 157.67(15) . . . .
O2 N6 O1 Co1 -178.5(2) . . . .
O3 N6 O1 Co1 1.15(19) . . . .
N3 Co1 O1 N6 148.14(13) . . . .
O6 Co1 O1 N6 -90.9(5) . . . .
N1 Co1 O1 N6 75.32(13) . . . .
N5 Co1 O1 N6 -139.18(13) . . . .
O3 Co1 O1 N6 -0.70(11) . . . .
O4 Co1 O1 N6 -63.04(13) . . . .
O2 N6 O3 Co1 178.5(2) . . . .
O1 N6 O3 Co1 -1.13(18) . . . .
N3 Co1 O3 N6 -49.39(16) . . . .
O6 Co1 O3 N6 171.76(11) . . . .
O1 Co1 O3 N6 0.71(12) . . . .
N1 Co1 O3 N6 -103.33(13) . . . .
N5 Co1 O3 N6 56.56(15) . . . .
O4 Co1 O3 N6 125.87(13) . . . .
O5 N7 O4 Co1 169.42(19) . . . .
O6 N7 O4 Co1 -9.44(18) . . . .
N3 Co1 O4 N7 -45.40(16) . . . .
O6 Co1 O4 N7 5.84(11) . . . .
O1 Co1 O4 N7 -169.98(11) . . . .
N1 Co1 O4 N7 66.95(14) . . . .
N5 Co1 O4 N7 -89.81(12) . . . .
O3 Co1 O4 N7 139.69(13) . . . .
O5 N7 O6 Co1 -169.16(18) . . . .
O4 N7 O6 Co1 9.71(18) . . . .
N3 Co1 O6 N7 144.78(12) . . . .
O1 Co1 O6 N7 24.0(5) . . . .
N1 Co1 O6 N7 -142.35(12) . . . .
N5 Co1 O6 N7 72.10(12) . . . .
O3 Co1 O6 N7 -61.62(13) . . . .
O4 Co1 O6 N7 -5.80(11) . . . .
O8 C7 O7 C13 5.7(3) . . . .
C6 C7 O7 C13 -174.94(18) . . . .
C14 C13 O7 C7 178.64(18) . . . .
